data_7063433
loop_
_publ_author_name
'Ferchichi, Amal'
'Makhlouf, Jawher'
'Chukwuemeka, Kelechi'
'Valkonen, Arto'
'Abuelizz, Hatem A.'
'Al-Salahi, Rashad'
'El Bakri, Youness'
'Smirani, Wajda'

_publ_section_title
;
 Synthesis, crystal structure, thermal analysis, spectroscopic, optical
 polarizability, and DFT studies, and molecular docking approaches of
 novel 2-methyl-benzylammonium derivatives for potential anti-inflammatory
 control
;
_journal_issue 36
_journal_name_full 'New Journal of Chemistry'
_journal_page_first 15747
_journal_page_last 15759
_journal_paper_doi 10.1039/D4NJ03197K
_journal_volume 48
_journal_year 2024
_chemical_formula_moiety 'C8 H12 N, C N S'
_chemical_formula_sum 'C9 H12 N2 S'
_chemical_formula_weight 180.27
_space_group_crystal_system triclinic
_space_group_IT_number 1
_space_group_name_Hall 'P 1'
_space_group_name_H-M_alt 'P 1'
_atom_sites_solution_hydrogens mixed
_audit_creation_method SHELXL-2018/3
_audit_update_record
;
2024-07-16 deposited with the CCDC.	2024-08-22 downloaded from the CCDC.
;
_cell_angle_alpha 100.787(2)
_cell_angle_beta 91.137(3)
_cell_angle_gamma 90.534(3)
_cell_formula_units_Z 4
_cell_length_a 6.5707(3)
_cell_length_b 10.0248(5)
_cell_length_c 14.7305(8)
_cell_measurement_reflns_used 4290
_cell_measurement_temperature 170(2)
_cell_measurement_theta_max 28.28
_cell_measurement_theta_min 0.41
_cell_volume 952.88(8)
_computing_cell_refinement 'DENZO-SMN (Otwinowski & Minor, 1997)'
_computing_data_collection 'Collect (Bruker, 2008)'
_computing_data_reduction DENZO-SMN
_computing_molecular_graphics SHELXL-2018/3
_computing_publication_material SHELXL-2018/3
_computing_structure_refinement 'SHELXL-2018/3 (Sheldrick, 2018)'
_computing_structure_solution 'SHELXT (Sheldrick, 2015)'
_diffrn_ambient_temperature 170(2)
_diffrn_detector_area_resol_mean 9
_diffrn_measured_fraction_theta_full 0.999
_diffrn_measured_fraction_theta_max 0.991
_diffrn_measurement_device_type 'Bruker-Nonius KappaCCD with APEX II detector'
_diffrn_measurement_method '\f and \w scans'
_diffrn_radiation_type MoK\a
_diffrn_radiation_wavelength 0.71073
_diffrn_reflns_av_R_equivalents 0.035
_diffrn_reflns_av_unetI/netI 0.0733
_diffrn_reflns_Laue_measured_fraction_full 0.999
_diffrn_reflns_Laue_measured_fraction_max 0.991
_diffrn_reflns_limit_h_max 8
_diffrn_reflns_limit_h_min -8
_diffrn_reflns_limit_k_max 13
_diffrn_reflns_limit_k_min -12
_diffrn_reflns_limit_l_max 19
_diffrn_reflns_limit_l_min 0
_diffrn_reflns_number 8562
_diffrn_reflns_point_group_measured_fraction_full 0.943
_diffrn_reflns_point_group_measured_fraction_max 0.897
_diffrn_reflns_theta_full 25.242
_diffrn_reflns_theta_max 28.372
_diffrn_reflns_theta_min 2.068
_diffrn_source 'fine-focus sealed tube'
_exptl_absorpt_coefficient_mu 0.286
_exptl_absorpt_correction_T_max 0.7457
_exptl_absorpt_correction_T_min 0.6507
_exptl_absorpt_correction_type multi-scan
_exptl_absorpt_process_details 'Sadabs (Bruker, 2012)'
_exptl_crystal_colour colourless
_exptl_crystal_density_diffrn 1.257
_exptl_crystal_density_method 'not measured'
_exptl_crystal_description block
_exptl_crystal_F_000 384
_exptl_crystal_size_max 0.400
_exptl_crystal_size_mid 0.360
_exptl_crystal_size_min 0.220
_refine_diff_density_max 0.501
_refine_diff_density_min -0.370
_refine_diff_density_rms 0.064
_refine_ls_abs_structure_details
;
 Refined as an inversion twin.
;
_refine_ls_abs_structure_Flack 0.34(10)
_refine_ls_extinction_method none
_refine_ls_goodness_of_fit_ref 1.035
_refine_ls_hydrogen_treatment mixed
_refine_ls_matrix_type full
_refine_ls_number_parameters 473
_refine_ls_number_reflns 8562
_refine_ls_number_restraints 15
_refine_ls_restrained_S_all 1.035
_refine_ls_R_factor_all 0.0764
_refine_ls_R_factor_gt 0.0580
_refine_ls_shift/su_max 0.000
_refine_ls_shift/su_mean 0.000
_refine_ls_structure_factor_coef Fsqd
_refine_ls_weighting_details 'w=1/[\s^2^(Fo^2^)+(0.0392P)^2^+0.7574P] where P=(Fo^2^+2Fc^2^)/3'
_refine_ls_weighting_scheme calc
_refine_ls_wR_factor_gt 0.1231
_refine_ls_wR_factor_ref 0.1314
_reflns_Friedel_coverage 0.810
_reflns_Friedel_fraction_full 0.886
_reflns_Friedel_fraction_max 0.803
_reflns_number_gt 6982
_reflns_number_total 8562
_reflns_threshold_expression 'I > 2\s(I)'
_cod_data_source_file d4nj03197k2.cif
_cod_data_source_block shelx_CCDC1
_cod_depositor_comments 'Adding full bibliography for 7063432--7063433.cif.'
_cod_database_code 7063433
_shelx_shelxl_version_number 2018/3
_shelx_space_group_comment
;
The symmetry employed for this shelxl refinement is uniquely defined
by the following loop, which should always be used as a source of
symmetry information in preference to the above space-group names.
They are only intended as comments.
;
_shelx_estimated_absorpt_t_min 0.894
_shelx_estimated_absorpt_t_max 0.940

loop_
_space_group_symop_operation_xyz
'x, y, z'

loop_
_atom_site_label
_atom_site_type_symbol
_atom_site_fract_x
_atom_site_fract_y
_atom_site_fract_z
_atom_site_U_iso_or_equiv
_atom_site_adp_type
_atom_site_occupancy
_atom_site_site_symmetry_order
_atom_site_calc_flag
_atom_site_refinement_flags_posn
_atom_site_refinement_flags_adp
_atom_site_refinement_flags_occupancy
_atom_site_disorder_assembly
_atom_site_disorder_group
N1 N 0.2192(7) 0.3192(5) 0.4037(3) 0.0307(10) Uani 1 1 d D . . . .
H1C H 0.330(6) 0.269(5) 0.390(4) 0.037 Uiso 1 1 d D U . . .
H1D H 0.120(6) 0.264(5) 0.417(4) 0.037 Uiso 1 1 d D U . . .
H1E H 0.221(8) 0.392(4) 0.450(3) 0.037 Uiso 1 1 d D U . . .
C1 C 0.1491(9) 0.3752(5) 0.3217(3) 0.0374(12) Uani 1 1 d . . . . .
H1A H 0.239604 0.451790 0.314406 0.045 Uiso 1 1 calc R U . . .
H1B H 0.009769 0.410651 0.332132 0.045 Uiso 1 1 calc R U . . .
C2 C 0.1492(8) 0.2701(5) 0.2349(3) 0.0300(11) Uani 1 1 d . . . . .
C3 C 0.3104(9) 0.2587(6) 0.1748(4) 0.0368(12) Uani 1 1 d . . . . .
C4 C 0.2990(9) 0.1607(6) 0.0939(4) 0.0412(13) Uani 1 1 d . . . . .
H4 H 0.408056 0.153482 0.051912 0.049 Uiso 1 1 calc R U . . .
C5 C 0.1355(10) 0.0753(6) 0.0736(4) 0.0461(14) Uani 1 1 d . . . . .
H5 H 0.131908 0.009395 0.018063 0.055 Uiso 1 1 calc R U . . .
C6 C -0.0264(10) 0.0840(6) 0.1338(4) 0.0459(14) Uani 1 1 d . . . . .
H6 H -0.140381 0.024010 0.120174 0.055 Uiso 1 1 calc R U . . .
C7 C -0.0184(8) 0.1817(6) 0.2140(4) 0.0386(13) Uani 1 1 d . . . . .
H7 H -0.128469 0.188792 0.255412 0.046 Uiso 1 1 calc R U . . .
C8 C 0.4967(9) 0.3500(7) 0.1938(4) 0.0523(16) Uani 1 1 d . . . . .
H8A H 0.459176 0.443339 0.190461 0.078 Uiso 1 1 calc R U . . .
H8B H 0.599713 0.318672 0.147722 0.078 Uiso 1 1 calc R U . . .
H8C H 0.552093 0.347142 0.255707 0.078 Uiso 1 1 calc R U . . .
N2 N 0.2042(8) 0.8398(5) 0.3811(3) 0.0370(11) Uani 1 1 d D . . . .
H2A H 0.126(8) 0.774(5) 0.397(4) 0.044 Uiso 1 1 d D U . . .
H2B H 0.331(5) 0.806(6) 0.381(4) 0.044 Uiso 1 1 d D U . . .
H2C H 0.201(9) 0.907(5) 0.432(3) 0.044 Uiso 1 1 d D U . . .
C9 C 0.1471(8) 0.8763(5) 0.2916(3) 0.0335(11) Uani 1 1 d . . . . .
H9A H 0.234448 0.952892 0.281344 0.040 Uiso 1 1 calc R U . . .
H9B H 0.004230 0.907079 0.293647 0.040 Uiso 1 1 calc R U . . .
C10 C 0.1686(7) 0.7589(5) 0.2116(3) 0.0294(10) Uani 1 1 d . . . . .
C11 C 0.3393(8) 0.7471(5) 0.1558(3) 0.0285(10) Uani 1 1 d . . . . .
C12 C 0.3450(8) 0.6375(5) 0.0818(3) 0.0359(12) Uani 1 1 d . . . . .
H12 H 0.459474 0.628318 0.042807 0.043 Uiso 1 1 calc R U . . .
C13 C 0.1896(9) 0.5421(6) 0.0636(4) 0.0417(13) Uani 1 1 d . . . . .
H13 H 0.197612 0.468944 0.012532 0.050 Uiso 1 1 calc R U . . .
C14 C 0.0210(9) 0.5533(6) 0.1202(4) 0.0401(13) Uani 1 1 d . . . . .
H14 H -0.085978 0.487518 0.108572 0.048 Uiso 1 1 calc R U . . .
C15 C 0.0114(8) 0.6616(5) 0.1938(4) 0.0366(12) Uani 1 1 d . . . . .
H15 H -0.103204 0.669939 0.232652 0.044 Uiso 1 1 calc R U . . .
C16 C 0.5110(8) 0.8480(5) 0.1728(4) 0.0352(12) Uani 1 1 d . . . . .
H16A H 0.464099 0.935678 0.160854 0.053 Uiso 1 1 calc R U . . .
H16B H 0.622745 0.815942 0.131536 0.053 Uiso 1 1 calc R U . . .
H16C H 0.558988 0.858414 0.237211 0.053 Uiso 1 1 calc R U . . .
N3 N 0.7889(7) 0.8753(5) 0.6189(3) 0.0285(9) Uani 1 1 d D . . . .
H3A H 0.685(6) 0.816(5) 0.618(4) 0.034 Uiso 1 1 d D U . . .
H3B H 0.900(6) 0.819(5) 0.607(4) 0.034 Uiso 1 1 d D U . . .
H3C H 0.757(8) 0.924(5) 0.575(3) 0.034 Uiso 1 1 d D U . . .
C17 C 0.8297(8) 0.9732(5) 0.7068(3) 0.0297(10) Uani 1 1 d . . . . .
H17A H 0.719930 1.041074 0.716487 0.036 Uiso 1 1 calc R U . . .
H17B H 0.959814 1.022007 0.702547 0.036 Uiso 1 1 calc R U . . .
C18 C 0.8411(7) 0.9010(5) 0.7880(3) 0.0277(10) Uani 1 1 d . . . . .
C19 C 0.6821(8) 0.9107(5) 0.8513(3) 0.0302(11) Uani 1 1 d . . . . .
C20 C 0.7040(9) 0.8427(6) 0.9257(4) 0.0440(14) Uani 1 1 d . . . . .
H20 H 0.599397 0.849074 0.969837 0.053 Uiso 1 1 calc R U . . .
C21 C 0.8727(11) 0.7670(7) 0.9363(4) 0.0541(17) Uani 1 1 d . . . . .
H21 H 0.883242 0.721835 0.987400 0.065 Uiso 1 1 calc R U . . .
C22 C 1.0257(10) 0.7560(6) 0.8739(4) 0.0511(16) Uani 1 1 d . . . . .
H22 H 1.141811 0.702831 0.880993 0.061 Uiso 1 1 calc R U . . .
C23 C 1.0092(9) 0.8237(5) 0.7996(4) 0.0378(12) Uani 1 1 d . . . . .
H23 H 1.115467 0.816558 0.756268 0.045 Uiso 1 1 calc R U . . .
C24 C 0.4952(8) 0.9913(6) 0.8419(4) 0.0424(13) Uani 1 1 d . . . . .
H24A H 0.405402 0.986864 0.893619 0.064 Uiso 1 1 calc R U . . .
H24B H 0.423748 0.953705 0.783540 0.064 Uiso 1 1 calc R U . . .
H24C H 0.533800 1.086054 0.842370 0.064 Uiso 1 1 calc R U . . .
N4 N 0.7364(8) 0.3995(5) 0.6137(3) 0.0376(11) Uani 1 1 d D . . . .
H4A H 0.806(8) 0.320(4) 0.601(4) 0.045 Uiso 1 1 d D U . . .
H4B H 0.603(5) 0.374(6) 0.612(4) 0.045 Uiso 1 1 d D U . . .
H4C H 0.736(9) 0.451(5) 0.570(3) 0.045 Uiso 1 1 d D U . . .
C25 C 0.8438(8) 0.4743(5) 0.6988(3) 0.0349(11) Uani 1 1 d . . . . .
H25A H 0.783182 0.565219 0.716598 0.042 Uiso 1 1 calc R U . . .
H25B H 0.988642 0.487191 0.684974 0.042 Uiso 1 1 calc R U . . .
C26 C 0.8314(8) 0.4007(5) 0.7793(3) 0.0303(11) Uani 1 1 d . . . . .
C27 C 0.6663(8) 0.4185(5) 0.8380(3) 0.0298(11) Uani 1 1 d . . . . .
C28 C 0.6693(8) 0.3535(5) 0.9141(4) 0.0377(12) Uani 1 1 d . . . . .
H28 H 0.558442 0.364784 0.955085 0.045 Uiso 1 1 calc R U . . .
C29 C 0.8306(9) 0.2730(5) 0.9308(4) 0.0404(13) Uani 1 1 d . . . . .
H29 H 0.829812 0.230361 0.983238 0.048 Uiso 1 1 calc R U . . .
C30 C 0.9919(9) 0.2545(6) 0.8720(4) 0.0409(13) Uani 1 1 d . . . . .
H30 H 1.101818 0.198425 0.883106 0.049 Uiso 1 1 calc R U . . .
C31 C 0.9930(8) 0.3180(5) 0.7966(4) 0.0356(12) Uani 1 1 d . . . . .
H31 H 1.104556 0.305570 0.756003 0.043 Uiso 1 1 calc R U . . .
C32 C 0.4871(8) 0.5055(6) 0.8223(4) 0.0378(12) Uani 1 1 d . . . . .
H32A H 0.534935 0.598067 0.821394 0.057 Uiso 1 1 calc R U . . .
H32B H 0.390518 0.507284 0.872390 0.057 Uiso 1 1 calc R U . . .
H32C H 0.419660 0.467425 0.763097 0.057 Uiso 1 1 calc R U . . .
S1 S 0.88098(17) 0.10586(12) 0.47860(9) 0.0289(3) Uani 1 1 d . . . . .
N5 N 0.5281(7) 0.1144(5) 0.3680(3) 0.0400(11) Uani 1 1 d . . . . .
C33 C 0.6726(8) 0.1115(5) 0.4135(4) 0.0295(11) Uani 1 1 d . . . . .
S2 S 0.11181(17) 0.62519(12) 0.53025(8) 0.0289(3) Uani 1 1 d . . . . .
N6 N 0.4697(7) 0.6858(5) 0.6398(3) 0.0384(11) Uani 1 1 d . . . . .
C34 C 0.3217(8) 0.6611(5) 0.5947(3) 0.0259(10) Uani 1 1 d . . . . .
S3 S 0.6748(2) 0.73811(15) 0.39537(11) 0.0441(4) Uani 1 1 d . . . . .
N7 N 0.6564(7) 0.4718(4) 0.4270(3) 0.0343(11) Uani 1 1 d . . . . .
C35 C 0.6583(9) 0.5839(7) 0.4164(4) 0.0385(14) Uani 1 1 d . . . . .
S4 S 0.31995(19) 0.00719(13) 0.59316(10) 0.0351(3) Uani 1 1 d . . . . .
N8 N 0.3265(8) 0.2899(5) 0.6035(3) 0.0409(12) Uani 1 1 d . . . . .
C36 C 0.3241(8) 0.1724(6) 0.5982(3) 0.0320(12) Uani 1 1 d . . . . .

loop_
_atom_site_aniso_label
_atom_site_aniso_U_11
_atom_site_aniso_U_22
_atom_site_aniso_U_33
_atom_site_aniso_U_23
_atom_site_aniso_U_13
_atom_site_aniso_U_12
N1 0.034(3) 0.028(2) 0.029(2) 0.0033(18) 0.0055(19) 0.0053(19)
C1 0.047(3) 0.038(3) 0.028(3) 0.006(2) 0.001(2) 0.015(2)
C2 0.036(3) 0.032(3) 0.024(2) 0.009(2) 0.002(2) 0.010(2)
C3 0.042(3) 0.043(3) 0.028(3) 0.014(2) -0.001(2) 0.007(2)
C4 0.047(3) 0.048(3) 0.031(3) 0.010(2) 0.010(2) 0.009(3)
C5 0.071(4) 0.040(3) 0.026(3) 0.003(2) -0.004(3) 0.007(3)
C6 0.052(4) 0.050(4) 0.038(3) 0.016(3) -0.010(3) -0.011(3)
C7 0.038(3) 0.054(3) 0.028(3) 0.016(2) 0.003(2) 0.005(3)
C8 0.044(4) 0.069(4) 0.046(3) 0.018(3) -0.002(3) -0.006(3)
N2 0.050(3) 0.033(3) 0.026(2) 0.0017(19) 0.005(2) 0.007(2)
C9 0.040(3) 0.032(3) 0.029(3) 0.006(2) 0.003(2) 0.005(2)
C10 0.032(3) 0.030(3) 0.027(2) 0.006(2) 0.000(2) 0.005(2)
C11 0.035(3) 0.028(3) 0.023(2) 0.0065(19) -0.001(2) 0.002(2)
C12 0.045(3) 0.036(3) 0.026(3) 0.004(2) 0.005(2) 0.008(2)
C13 0.057(4) 0.034(3) 0.030(3) -0.002(2) -0.002(3) 0.003(3)
C14 0.047(3) 0.036(3) 0.036(3) 0.004(2) -0.008(2) -0.005(2)
C15 0.035(3) 0.041(3) 0.032(3) 0.005(2) 0.001(2) 0.002(2)
C16 0.039(3) 0.037(3) 0.031(3) 0.008(2) 0.004(2) -0.003(2)
N3 0.033(3) 0.033(2) 0.0207(19) 0.0061(17) 0.0041(18) 0.0045(18)
C17 0.037(3) 0.026(2) 0.026(2) 0.0015(19) 0.008(2) -0.005(2)
C18 0.031(3) 0.028(2) 0.021(2) -0.0041(19) -0.0011(19) -0.007(2)
C19 0.033(3) 0.034(3) 0.022(2) 0.000(2) 0.0042(19) -0.009(2)
C20 0.056(4) 0.050(3) 0.026(3) 0.007(2) 0.003(2) -0.016(3)
C21 0.080(5) 0.048(4) 0.036(3) 0.015(3) -0.012(3) -0.010(3)
C22 0.060(4) 0.042(3) 0.047(4) 0.001(3) -0.024(3) 0.008(3)
C23 0.043(3) 0.036(3) 0.031(3) -0.004(2) -0.001(2) 0.001(2)
C24 0.033(3) 0.058(4) 0.033(3) 0.001(3) 0.007(2) -0.005(3)
N4 0.051(3) 0.038(3) 0.025(2) 0.0073(19) 0.003(2) 0.000(2)
C25 0.037(3) 0.037(3) 0.032(3) 0.009(2) 0.007(2) -0.008(2)
C26 0.037(3) 0.028(3) 0.025(2) 0.004(2) -0.002(2) -0.009(2)
C27 0.032(3) 0.027(3) 0.027(2) 0.000(2) 0.000(2) -0.005(2)
C28 0.045(3) 0.039(3) 0.029(3) 0.005(2) 0.004(2) -0.002(2)
C29 0.059(4) 0.036(3) 0.026(3) 0.008(2) -0.004(2) -0.005(3)
C30 0.043(3) 0.036(3) 0.043(3) 0.007(2) -0.016(3) 0.002(2)
C31 0.032(3) 0.039(3) 0.033(3) -0.001(2) 0.000(2) -0.003(2)
C32 0.041(3) 0.039(3) 0.033(3) 0.005(2) 0.003(2) 0.002(2)
S1 0.0271(7) 0.0304(6) 0.0301(6) 0.0081(5) 0.0009(5) 0.0014(5)
N5 0.038(3) 0.043(3) 0.037(3) 0.003(2) -0.005(2) 0.007(2)
C33 0.034(3) 0.024(2) 0.030(3) 0.0012(19) 0.003(2) 0.006(2)
S2 0.0281(7) 0.0275(6) 0.0303(6) 0.0037(5) -0.0003(5) 0.0008(5)
N6 0.037(3) 0.043(3) 0.036(2) 0.010(2) -0.002(2) -0.005(2)
C34 0.029(3) 0.024(2) 0.025(2) 0.0058(18) 0.006(2) 0.0030(19)
S3 0.0500(10) 0.0439(8) 0.0409(8) 0.0139(7) 0.0050(7) 0.0045(7)
N7 0.037(3) 0.015(2) 0.051(3) 0.0077(19) -0.013(2) -0.0033(17)
C35 0.029(3) 0.061(4) 0.020(2) -0.007(2) -0.005(2) 0.004(3)
S4 0.0348(8) 0.0359(8) 0.0355(7) 0.0091(6) -0.0001(6) 0.0033(6)
N8 0.052(3) 0.034(3) 0.034(3) 0.000(2) 0.002(2) -0.004(2)
C36 0.022(3) 0.052(4) 0.021(2) 0.006(2) 0.0024(19) -0.002(2)

loop_
_atom_type_symbol
_atom_type_description
_atom_type_scat_dispersion_real
_atom_type_scat_dispersion_imag
_atom_type_scat_source
C C 0.0033 0.0016 'International Tables Vol C Tables 4.2.6.8 and 6.1.1.4'
H H 0.0000 0.0000 'International Tables Vol C Tables 4.2.6.8 and 6.1.1.4'
N N 0.0061 0.0033 'International Tables Vol C Tables 4.2.6.8 and 6.1.1.4'
S S 0.1246 0.1234 'International Tables Vol C Tables 4.2.6.8 and 6.1.1.4'

loop_
_geom_angle_atom_site_label_1
_geom_angle_atom_site_label_2
_geom_angle_atom_site_label_3
_geom_angle
_geom_angle_site_symmetry_1
_geom_angle_site_symmetry_3
_geom_angle_publ_flag
C1 N1 H1C 110(4) . . ?
C1 N1 H1D 108(4) . . ?
H1C N1 H1D 108(5) . . ?
C1 N1 H1E 103(3) . . ?
H1C N1 H1E 121(5) . . ?
H1D N1 H1E 106(5) . . ?
N1 C1 C2 111.9(4) . . ?
N1 C1 H1A 109.2 . . ?
C2 C1 H1A 109.2 . . ?
N1 C1 H1B 109.2 . . ?
C2 C1 H1B 109.2 . . ?
H1A C1 H1B 107.9 . . ?
C3 C2 C7 119.3(5) . . ?
C3 C2 C1 121.7(5) . . ?
C7 C2 C1 119.0(5) . . ?
C2 C3 C4 118.9(5) . . ?
C2 C3 C8 121.9(5) . . ?
C4 C3 C8 119.2(5) . . ?
C5 C4 C3 121.6(6) . . ?
C5 C4 H4 119.2 . . ?
C3 C4 H4 119.2 . . ?
C4 C5 C6 120.3(5) . . ?
C4 C5 H5 119.8 . . ?
C6 C5 H5 119.8 . . ?
C7 C6 C5 118.8(6) . . ?
C7 C6 H6 120.6 . . ?
C5 C6 H6 120.6 . . ?
C6 C7 C2 121.1(5) . . ?
C6 C7 H7 119.5 . . ?
C2 C7 H7 119.5 . . ?
C3 C8 H8A 109.5 . . ?
C3 C8 H8B 109.5 . . ?
H8A C8 H8B 109.5 . . ?
C3 C8 H8C 109.5 . . ?
H8A C8 H8C 109.5 . . ?
H8B C8 H8C 109.5 . . ?
C9 N2 H2A 114(4) . . ?
C9 N2 H2B 112(4) . . ?
H2A N2 H2B 103(5) . . ?
C9 N2 H2C 117(4) . . ?
H2A N2 H2C 103(5) . . ?
H2B N2 H2C 105(5) . . ?
N2 C9 C10 112.4(4) . . ?
N2 C9 H9A 109.1 . . ?
C10 C9 H9A 109.1 . . ?
N2 C9 H9B 109.1 . . ?
C10 C9 H9B 109.1 . . ?
H9A C9 H9B 107.9 . . ?
C11 C10 C15 120.2(5) . . ?
C11 C10 C9 121.4(4) . . ?
C15 C10 C9 118.3(5) . . ?
C10 C11 C12 117.9(5) . . ?
C10 C11 C16 122.0(4) . . ?
C12 C11 C16 120.2(5) . . ?
C13 C12 C11 122.0(5) . . ?
C13 C12 H12 119.0 . . ?
C11 C12 H12 119.0 . . ?
C12 C13 C14 119.9(5) . . ?
C12 C13 H13 120.1 . . ?
C14 C13 H13 120.1 . . ?
C15 C14 C13 119.1(5) . . ?
C15 C14 H14 120.4 . . ?
C13 C14 H14 120.4 . . ?
C14 C15 C10 120.9(5) . . ?
C14 C15 H15 119.6 . . ?
C10 C15 H15 119.6 . . ?
C11 C16 H16A 109.5 . . ?
C11 C16 H16B 109.5 . . ?
H16A C16 H16B 109.5 . . ?
C11 C16 H16C 109.5 . . ?
H16A C16 H16C 109.5 . . ?
H16B C16 H16C 109.5 . . ?
C17 N3 H3A 117(4) . . ?
C17 N3 H3B 109(3) . . ?
H3A N3 H3B 103(5) . . ?
C17 N3 H3C 108(4) . . ?
H3A N3 H3C 105(5) . . ?
H3B N3 H3C 115(5) . . ?
N3 C17 C18 111.0(4) . . ?
N3 C17 H17A 109.4 . . ?
C18 C17 H17A 109.4 . . ?
N3 C17 H17B 109.4 . . ?
C18 C17 H17B 109.4 . . ?
H17A C17 H17B 108.0 . . ?
C23 C18 C19 119.7(5) . . ?
C23 C18 C17 119.5(5) . . ?
C19 C18 C17 120.8(5) . . ?
C20 C19 C18 117.8(5) . . ?
C20 C19 C24 119.9(5) . . ?
C18 C19 C24 122.3(4) . . ?
C21 C20 C19 121.6(6) . . ?
C21 C20 H20 119.2 . . ?
C19 C20 H20 119.2 . . ?
C22 C21 C20 120.5(6) . . ?
C22 C21 H21 119.7 . . ?
C20 C21 H21 119.7 . . ?
C21 C22 C23 119.2(6) . . ?
C21 C22 H22 120.4 . . ?
C23 C22 H22 120.4 . . ?
C18 C23 C22 121.2(5) . . ?
C18 C23 H23 119.4 . . ?
C22 C23 H23 119.4 . . ?
C19 C24 H24A 109.5 . . ?
C19 C24 H24B 109.5 . . ?
H24A C24 H24B 109.5 . . ?
C19 C24 H24C 109.5 . . ?
H24A C24 H24C 109.5 . . ?
H24B C24 H24C 109.5 . . ?
C25 N4 H4A 103(4) . . ?
C25 N4 H4B 123(4) . . ?
H4A N4 H4B 105(5) . . ?
C25 N4 H4C 110(4) . . ?
H4A N4 H4C 117(6) . . ?
H4B N4 H4C 100(5) . . ?
N4 C25 C26 112.8(4) . . ?
N4 C25 H25A 109.0 . . ?
C26 C25 H25A 109.0 . . ?
N4 C25 H25B 109.0 . . ?
C26 C25 H25B 109.0 . . ?
H25A C25 H25B 107.8 . . ?
C27 C26 C31 120.1(4) . . ?
C27 C26 C25 120.9(5) . . ?
C31 C26 C25 119.0(5) . . ?
C26 C27 C28 118.0(5) . . ?
C26 C27 C32 122.4(4) . . ?
C28 C27 C32 119.6(5) . . ?
C29 C28 C27 121.4(5) . . ?
C29 C28 H28 119.3 . . ?
C27 C28 H28 119.3 . . ?
C30 C29 C28 120.3(5) . . ?
C30 C29 H29 119.9 . . ?
C28 C29 H29 119.9 . . ?
C29 C30 C31 119.5(5) . . ?
C29 C30 H30 120.2 . . ?
C31 C30 H30 120.2 . . ?
C30 C31 C26 120.8(5) . . ?
C30 C31 H31 119.6 . . ?
C26 C31 H31 119.6 . . ?
C27 C32 H32A 109.5 . . ?
C27 C32 H32B 109.5 . . ?
H32A C32 H32B 109.5 . . ?
C27 C32 H32C 109.5 . . ?
H32A C32 H32C 109.5 . . ?
H32B C32 H32C 109.5 . . ?
N5 C33 S1 179.5(5) . . ?
N6 C34 S2 179.7(6) . . ?
N7 C35 S3 175.4(6) . . ?
N8 C36 S4 178.8(5) . . ?

loop_
_geom_bond_atom_site_label_1
_geom_bond_atom_site_label_2
_geom_bond_distance
_geom_bond_site_symmetry_2
_geom_bond_publ_flag
N1 C1 1.491(6) . ?
N1 H1C 0.89(3) . ?
N1 H1D 0.90(3) . ?
N1 H1E 0.90(3) . ?
C1 C2 1.496(7) . ?
C1 H1A 0.9900 . ?
C1 H1B 0.9900 . ?
C2 C3 1.386(7) . ?
C2 C7 1.400(7) . ?
C3 C4 1.396(8) . ?
C3 C8 1.512(8) . ?
C4 C5 1.360(9) . ?
C4 H4 0.9500 . ?
C5 C6 1.392(9) . ?
C5 H5 0.9500 . ?
C6 C7 1.386(8) . ?
C6 H6 0.9500 . ?
C7 H7 0.9500 . ?
C8 H8A 0.9800 . ?
C8 H8B 0.9800 . ?
C8 H8C 0.9800 . ?
N2 C9 1.476(6) . ?
N2 H2A 0.90(3) . ?
N2 H2B 0.90(3) . ?
N2 H2C 0.91(3) . ?
C9 C10 1.511(7) . ?
C9 H9A 0.9900 . ?
C9 H9B 0.9900 . ?
C10 C11 1.396(7) . ?
C10 C15 1.400(7) . ?
C11 C12 1.397(7) . ?
C11 C16 1.494(7) . ?
C12 C13 1.380(8) . ?
C12 H12 0.9500 . ?
C13 C14 1.393(8) . ?
C13 H13 0.9500 . ?
C14 C15 1.386(8) . ?
C14 H14 0.9500 . ?
C15 H15 0.9500 . ?
C16 H16A 0.9800 . ?
C16 H16B 0.9800 . ?
C16 H16C 0.9800 . ?
N3 C17 1.489(6) . ?
N3 H3A 0.90(3) . ?
N3 H3B 0.92(3) . ?
N3 H3C 0.91(3) . ?
C17 C18 1.510(7) . ?
C17 H17A 0.9900 . ?
C17 H17B 0.9900 . ?
C18 C23 1.381(7) . ?
C18 C19 1.406(7) . ?
C19 C20 1.401(7) . ?
C19 C24 1.494(8) . ?
C20 C21 1.372(9) . ?
C20 H20 0.9500 . ?
C21 C22 1.367(10) . ?
C21 H21 0.9500 . ?
C22 C23 1.394(8) . ?
C22 H22 0.9500 . ?
C23 H23 0.9500 . ?
C24 H24A 0.9800 . ?
C24 H24B 0.9800 . ?
C24 H24C 0.9800 . ?
N4 C25 1.495(7) . ?
N4 H4A 0.91(3) . ?
N4 H4B 0.91(3) . ?
N4 H4C 0.89(3) . ?
C25 C26 1.512(7) . ?
C25 H25A 0.9900 . ?
C25 H25B 0.9900 . ?
C26 C27 1.392(7) . ?
C26 C31 1.402(7) . ?
C27 C28 1.398(7) . ?
C27 C32 1.511(7) . ?
C28 C29 1.384(8) . ?
C28 H28 0.9500 . ?
C29 C30 1.375(8) . ?
C29 H29 0.9500 . ?
C30 C31 1.379(8) . ?
C30 H30 0.9500 . ?
C31 H31 0.9500 . ?
C32 H32A 0.9800 . ?
C32 H32B 0.9800 . ?
C32 H32C 0.9800 . ?
S1 C33 1.664(5) . ?
N5 C33 1.154(7) . ?
S2 C34 1.656(5) . ?
N6 C34 1.165(7) . ?
S3 C35 1.635(7) . ?
N7 C35 1.164(7) . ?
S4 C36 1.643(6) . ?
N8 C36 1.166(7) . ?

loop_
_geom_hbond_atom_site_label_D
_geom_hbond_atom_site_label_H
_geom_hbond_atom_site_label_A
_geom_hbond_distance_DH
_geom_hbond_distance_HA
_geom_hbond_distance_DA
_geom_hbond_angle_DHA
_geom_hbond_site_symmetry_A
_geom_hbond_publ_flag
N1 H1C N5 0.89(3) 2.02(3) 2.886(7) 163(5) . yes
N1 H1D S1 0.90(3) 2.52(3) 3.409(5) 170(5) 1_455 yes
N1 H1E S2 0.90(3) 2.53(3) 3.367(5) 155(5) . yes
N2 H2A S2 0.90(3) 2.68(4) 3.409(5) 139(5) . yes
N2 H2B S3 0.90(3) 2.38(3) 3.280(6) 173(5) . yes
N2 H2C S4 0.91(3) 2.50(4) 3.327(5) 151(5) 1_565 yes
N3 H3A N6 0.90(3) 1.99(3) 2.876(6) 169(5) . yes
N3 H3B S2 0.92(3) 2.51(3) 3.388(5) 159(5) 1_655 yes
N3 H3C S1 0.91(3) 2.64(4) 3.433(4) 147(4) 1_565 yes
N4 H4A S1 0.91(3) 2.59(4) 3.386(5) 146(5) . yes
N4 H4B N8 0.91(3) 1.99(3) 2.890(8) 171(6) . yes
N4 H4C N7 0.89(3) 2.21(4) 3.010(6) 149(5) . yes

loop_
_geom_torsion_atom_site_label_1
_geom_torsion_atom_site_label_2
_geom_torsion_atom_site_label_3
_geom_torsion_atom_site_label_4
_geom_torsion
_geom_torsion_site_symmetry_1
_geom_torsion_site_symmetry_2
_geom_torsion_site_symmetry_3
_geom_torsion_site_symmetry_4
_geom_torsion_publ_flag
N1 C1 C2 C3 -96.8(6) . . . . ?
N1 C1 C2 C7 83.5(6) . . . . ?
C7 C2 C3 C4 1.2(7) . . . . ?
C1 C2 C3 C4 -178.5(5) . . . . ?
C7 C2 C3 C8 -179.4(5) . . . . ?
C1 C2 C3 C8 1.0(7) . . . . ?
C2 C3 C4 C5 -1.0(8) . . . . ?
C8 C3 C4 C5 179.5(5) . . . . ?
C3 C4 C5 C6 0.1(9) . . . . ?
C4 C5 C6 C7 0.5(8) . . . . ?
C5 C6 C7 C2 -0.3(8) . . . . ?
C3 C2 C7 C6 -0.6(7) . . . . ?
C1 C2 C7 C6 179.1(5) . . . . ?
N2 C9 C10 C11 -99.1(5) . . . . ?
N2 C9 C10 C15 81.5(6) . . . . ?
C15 C10 C11 C12 1.1(7) . . . . ?
C9 C10 C11 C12 -178.3(4) . . . . ?
C15 C10 C11 C16 -179.5(4) . . . . ?
C9 C10 C11 C16 1.1(7) . . . . ?
C10 C11 C12 C13 -0.5(7) . . . . ?
C16 C11 C12 C13 -180.0(5) . . . . ?
C11 C12 C13 C14 -0.3(8) . . . . ?
C12 C13 C14 C15 0.7(8) . . . . ?
C13 C14 C15 C10 -0.1(8) . . . . ?
C11 C10 C15 C14 -0.8(7) . . . . ?
C9 C10 C15 C14 178.7(5) . . . . ?
N3 C17 C18 C23 73.0(6) . . . . ?
N3 C17 C18 C19 -106.4(5) . . . . ?
C23 C18 C19 C20 1.4(7) . . . . ?
C17 C18 C19 C20 -179.2(4) . . . . ?
C23 C18 C19 C24 -179.2(5) . . . . ?
C17 C18 C19 C24 0.2(7) . . . . ?
C18 C19 C20 C21 -1.1(8) . . . . ?
C24 C19 C20 C21 179.6(5) . . . . ?
C19 C20 C21 C22 0.1(9) . . . . ?
C20 C21 C22 C23 0.6(9) . . . . ?
C19 C18 C23 C22 -0.8(7) . . . . ?
C17 C18 C23 C22 179.8(5) . . . . ?
C21 C22 C23 C18 -0.2(9) . . . . ?
N4 C25 C26 C27 -86.4(6) . . . . ?
N4 C25 C26 C31 96.2(6) . . . . ?
C31 C26 C27 C28 0.9(7) . . . . ?
C25 C26 C27 C28 -176.5(5) . . . . ?
C31 C26 C27 C32 -179.5(5) . . . . ?
C25 C26 C27 C32 3.1(7) . . . . ?
C26 C27 C28 C29 -0.3(7) . . . . ?
C32 C27 C28 C29 -180.0(5) . . . . ?
C27 C28 C29 C30 -0.5(8) . . . . ?
C28 C29 C30 C31 0.7(8) . . . . ?
C29 C30 C31 C26 -0.2(8) . . . . ?
C27 C26 C31 C30 -0.6(7) . . . . ?
C25 C26 C31 C30 176.8(5) . . . . ?
